data_2206833
loop_
_publ_author_name
'Bray, David J.'
'Clegg, Jack K.'
'Liao, Li-Ling'
'Lindoy, Leonard F.'
'McMurtrie, John C.'
'Schilter, David'
'Wei, Gang'
'Won, Tai-Jin'

_publ_section_title
;
 (Ethane-1,2-diamine)dinitratopalladium(II)
;
_journal_coeditor_code AC6192
_journal_issue 10
_journal_name_full 'Acta Crystallographica Section E'
_journal_page_first m1940
_journal_page_last m1942
_journal_paper_doi 10.1107/S1600536805027224
_journal_volume 61
_journal_year 2005
_chemical_formula_moiety 'C2 H8 N4 O6 Pd'
_chemical_formula_sum 'C2 H8 N4 O6 Pd'
_chemical_formula_weight 290.52
_chemical_name_common '[Pd (N O3)2 (2 H8 N2)]'
_chemical_name_systematic (Ethane-1,2-diamine)dinitratopalladium(II)
_space_group_IT_number 14
_symmetry_cell_setting monoclinic
_symmetry_space_group_name_Hall '-P 2ybc'
_symmetry_space_group_name_H-M 'P 1 21/c 1'
_atom_sites_solution_hydrogens geom
_atom_sites_solution_primary direct
_atom_sites_solution_secondary difmap
_cell_angle_alpha 90.00
_cell_angle_beta 109.8160(10)
_cell_angle_gamma 90.00
_cell_formula_units_Z 8
_cell_length_a 16.8478(6)
_cell_length_b 7.7746(3)
_cell_length_c 13.0702(5)
_cell_measurement_reflns_used 10524
_cell_measurement_temperature 150(2)
_cell_measurement_theta_max 28.303
_cell_measurement_theta_min 2.416
_cell_volume 1610.62(11)
_computing_cell_refinement 'SAINT (Bruker, 1995)'
_computing_data_collection 'SMART (Bruker, 1995)'
_computing_data_reduction 'SAINT and XPREP (Bruker, 1995)'
_computing_molecular_graphics 'ORTEP-3 (Farrugia, 1997) and WinGX-32 (Farrugia, 1999)'
_computing_publication_material 'enCIFer (Allen et al., 2004)'
_computing_structure_refinement 'SHELXL97 (Sheldrick, 1997)'
_computing_structure_solution 'SIR97 (Altomare et al., 1999)'
_diffrn_ambient_temperature 150(2)
_diffrn_measured_fraction_theta_full 0.998
_diffrn_measured_fraction_theta_max 0.966
_diffrn_measurement_device_type 'Bruker SMART 1000 CCD area-detector'
_diffrn_measurement_method \w
_diffrn_radiation_monochromator graphite
_diffrn_radiation_source 'sealed tube'
_diffrn_radiation_type MoK\a
_diffrn_radiation_wavelength 0.71073
_diffrn_reflns_av_R_equivalents 0.0191
_diffrn_reflns_av_sigmaI/netI 0.0160
_diffrn_reflns_limit_h_max 22
_diffrn_reflns_limit_h_min -22
_diffrn_reflns_limit_k_max 10
_diffrn_reflns_limit_k_min -10
_diffrn_reflns_limit_l_max 16
_diffrn_reflns_limit_l_min -17
_diffrn_reflns_number 15349
_diffrn_reflns_theta_full 25.00
_diffrn_reflns_theta_max 28.30
_diffrn_reflns_theta_min 3.10
_diffrn_standards_decay_% 0.33
_diffrn_standards_interval_count 0
_diffrn_standards_interval_time 0
_diffrn_standards_number 234
_exptl_absorpt_coefficient_mu 2.315
_exptl_absorpt_correction_T_max 0.690
_exptl_absorpt_correction_T_min 0.514
_exptl_absorpt_correction_type multi-scan
_exptl_absorpt_process_details '(SADABS; Sheldrick, 1999)'
_exptl_crystal_colour colourless
_exptl_crystal_density_diffrn 2.396
_exptl_crystal_density_method 'not measured'
_exptl_crystal_description needle
_exptl_crystal_F_000 1136
_exptl_crystal_size_max 0.51
_exptl_crystal_size_mid 0.30
_exptl_crystal_size_min 0.16
_refine_diff_density_max 1.076
_refine_diff_density_min -0.400
_refine_ls_extinction_method none
_refine_ls_goodness_of_fit_ref 1.033
_refine_ls_hydrogen_treatment mixed
_refine_ls_matrix_type full
_refine_ls_number_parameters 259
_refine_ls_number_reflns 3881
_refine_ls_number_restraints 8
_refine_ls_restrained_S_all 1.033
_refine_ls_R_factor_all 0.0183
_refine_ls_R_factor_gt 0.0162
_refine_ls_shift/su_max 0.002
_refine_ls_shift/su_mean 0.000
_refine_ls_structure_factor_coef Fsqd
_refine_ls_weighting_details 'calc w = 1/[\s^2^(Fo^2^)+(0.0236P)^2^+0.7251P] where P = (Fo^2^+2Fc^2^)/3'
_refine_ls_weighting_scheme calc
_refine_ls_wR_factor_gt 0.0419
_refine_ls_wR_factor_ref 0.0431
_reflns_number_gt 3554
_reflns_number_total 3881
_reflns_threshold_expression I>2\s(I)
_cod_data_source_file ac6192.cif
_cod_data_source_block I
_cod_depositor_comments
;
The following automatic conversions were performed:
'_symmetry_cell_setting' value 'Monoclinic' changed to 'monoclinic'
according to '/home/saulius/struct/CIF-dictionaries/cif_core.dic'
dictionary named 'cif_core.dic' version 2.4.1 from 2010-06-29.

Automatic conversion script
Id: cif_fix_enum 1527 2010-12-29 10:47:43Z saulius 

The following automatic conversions were performed:

'_symmetry_cell_setting' value 'Monoclinic' changed to 'monoclinic'
according to /home/saulius/struct/CIF-dictionaries/cif_core.dic
dictionary named 'cif_core.dic' version 2.4.1 from 2010-06-29.

Automatic conversion script
Id: cif_fix_values 1715 2011-07-08 13:25:40Z adriana 
;
_cod_original_cell_volume 1610.62(10)
_cod_original_sg_symbol_Hall -P2ybc
_cod_original_sg_symbol_H-M P21/c
_cod_database_code 2206833
_cod_database_fobs_code 2206833

loop_
_symmetry_equiv_pos_as_xyz
'x, y, z'
'-x, y+1/2, -z+1/2'
'-x, -y, -z'
'x, -y-1/2, z-1/2'

loop_
_atom_site_label
_atom_site_fract_x
_atom_site_fract_y
_atom_site_fract_z
_atom_site_U_iso_or_equiv
_atom_site_adp_type
_atom_site_calc_flag
_atom_site_refinement_flags
_atom_site_occupancy
_atom_site_disorder_assembly
_atom_site_disorder_group
_atom_site_type_symbol
C1 0.07726(11) 0.4163(2) 0.32175(15) 0.0241(4) Uani d . 1 . . C
H2A 0.0679 0.5406 0.3055 0.029 Uiso calc R 1 A 1 H
H2B 0.0375 0.3774 0.3580 0.029 Uiso calc R 1 A 1 H
C2 0.06314(11) 0.3164(2) 0.21841(14) 0.0242(3) Uani d . 1 E . C
H3A 0.0619 0.1916 0.2327 0.029 Uiso calc R 1 B 2 H
H3B 0.0085 0.3493 0.1634 0.029 Uiso calc R 1 B 2 H
C3 0.44537(11) 0.9163(2) 0.33465(15) 0.0219(4) Uani d . 1 . . C
H6A 0.4990 0.8829 0.3915 0.026 Uiso calc R 1 C 1 H
H6B 0.4496 1.0380 0.3148 0.026 Uiso calc R 1 C 1 H
C4 0.42840(10) 0.8026(2) 0.23646(14) 0.0201(3) Uani d . 1 J . C
H7A 0.4702 0.8251 0.2000 0.024 Uiso calc R 1 D 2 H
H7B 0.4325 0.6800 0.2582 0.024 Uiso calc R 1 D 2 H
N1 0.16543(9) 0.38548(19) 0.39314(12) 0.0183(3) Uani d D 1 E 1 N
H1 0.1764(13) 0.454(3) 0.4501(15) 0.027 Uiso d D 1 F 1 H
H2 0.1697(13) 0.280(2) 0.4141(17) 0.027 Uiso d D 1 G 1 H
N2 0.13345(9) 0.35657(19) 0.17776(12) 0.0196(3) Uani d D 1 E 2 N
H3 0.1183(14) 0.447(2) 0.1329(17) 0.029 Uiso d D 1 H 2 H
H4 0.1420(13) 0.265(2) 0.1422(17) 0.029 Uiso d D 1 I 2 H
N3 0.31257(9) 0.38063(18) 0.13002(12) 0.0193(3) Uani d . 1 . . N
N4 0.40206(9) 0.39355(17) 0.47206(12) 0.0189(3) Uani d . 1 . . N
N5 0.37339(10) 0.89330(19) 0.37507(12) 0.0194(3) Uani d D 1 J 1 N
H5 0.3772(13) 0.969(3) 0.4257(16) 0.029 Uiso d D 1 K 1 H
H6 0.3761(13) 0.791(2) 0.4044(17) 0.029 Uiso d D 1 L 1 H
N6 0.34149(9) 0.84238(18) 0.16138(11) 0.0180(3) Uani d D 1 J 2 N
H7 0.3219(12) 0.749(2) 0.1230(16) 0.027 Uiso d D 1 M 2 H
H8 0.3493(14) 0.919(2) 0.1163(17) 0.027 Uiso d D 1 N 2 H
N7 0.10544(9) 0.83412(18) 0.08766(11) 0.0199(3) Uani d . 1 . . N
N8 0.18726(9) 0.92392(16) 0.41271(12) 0.0186(3) Uani d . 1 . . N
O1 0.28288(8) 0.23489(15) 0.12090(11) 0.0277(3) Uani d . 1 . . O
O2 0.34835(9) 0.44032(19) 0.06988(11) 0.0310(3) Uani d . 1 . . O
O3 0.30658(8) 0.48244(15) 0.20513(10) 0.0236(3) Uani d . 1 E . O
O4 0.33690(7) 0.49827(14) 0.43624(9) 0.0197(2) Uani d . 1 E . O
O5 0.40964(8) 0.27554(15) 0.41420(11) 0.0260(3) Uani d . 1 . . O
O6 0.45183(8) 0.42377(15) 0.56363(11) 0.0270(3) Uani d . 1 . . O
O7 0.10879(8) 0.72811(16) 0.15929(11) 0.0274(3) Uani d . 1 . . O
O8 0.04821(8) 0.84143(17) 0.00052(11) 0.0300(3) Uani d . 1 . . O
O9 0.16642(7) 0.94747(15) 0.10590(10) 0.0196(2) Uani d . 1 J . O
O10 0.21827(8) 0.78038(15) 0.43498(11) 0.0268(3) Uani d . 1 . . O
O11 0.14757(8) 0.99788(17) 0.46451(10) 0.0286(3) Uani d . 1 . . O
O12 0.19575(7) 1.00942(15) 0.33215(9) 0.0209(2) Uani d . 1 J . O
Pd1 0.239096(8) 0.419159(14) 0.302404(10) 0.01465(4) Uani d . 1 . . Pd
Pd2 0.266618(7) 0.911995(14) 0.246167(10) 0.01437(4) Uani d . 1 . . Pd

loop_
_atom_site_aniso_label
_atom_site_aniso_U_11
_atom_site_aniso_U_22
_atom_site_aniso_U_33
_atom_site_aniso_U_12
_atom_site_aniso_U_13
_atom_site_aniso_U_23
C1 0.0195(8) 0.0318(9) 0.0225(9) 0.0015(6) 0.0091(7) -0.0010(7)
C2 0.0182(8) 0.0308(9) 0.0219(8) -0.0041(7) 0.0048(7) -0.0008(7)
C3 0.0166(8) 0.0205(8) 0.0276(9) -0.0012(6) 0.0062(7) -0.0034(6)
C4 0.0183(8) 0.0187(7) 0.0238(8) 0.0018(6) 0.0080(7) -0.0003(6)
N1 0.0208(7) 0.0199(6) 0.0151(7) -0.0003(5) 0.0072(6) -0.0006(5)
N2 0.0231(7) 0.0202(7) 0.0152(6) -0.0023(6) 0.0059(6) -0.0023(5)
N3 0.0178(7) 0.0232(7) 0.0174(7) 0.0038(5) 0.0066(6) 0.0037(5)
N4 0.0183(7) 0.0180(6) 0.0209(7) -0.0011(5) 0.0074(6) -0.0013(5)
N5 0.0211(7) 0.0199(7) 0.0164(7) 0.0010(5) 0.0053(6) -0.0019(5)
N6 0.0215(7) 0.0169(7) 0.0166(6) 0.0007(5) 0.0079(6) 0.0012(5)
N7 0.0187(7) 0.0207(7) 0.0209(7) 0.0025(5) 0.0075(6) -0.0013(5)
N8 0.0196(7) 0.0197(7) 0.0163(7) -0.0032(5) 0.0059(6) -0.0010(5)
O1 0.0347(7) 0.0199(6) 0.0305(7) -0.0016(5) 0.0137(6) -0.0052(5)
O2 0.0287(7) 0.0449(8) 0.0258(7) 0.0027(6) 0.0174(6) 0.0089(6)
O3 0.0315(7) 0.0203(6) 0.0252(6) -0.0074(5) 0.0177(5) -0.0049(5)
O4 0.0174(5) 0.0187(5) 0.0206(6) 0.0016(4) 0.0033(5) -0.0043(4)
O5 0.0310(7) 0.0203(6) 0.0286(7) 0.0035(5) 0.0125(6) -0.0060(5)
O6 0.0240(7) 0.0294(7) 0.0223(6) 0.0010(5) 0.0008(5) -0.0024(5)
O7 0.0306(7) 0.0239(6) 0.0277(7) -0.0027(5) 0.0097(6) 0.0063(5)
O8 0.0239(7) 0.0352(7) 0.0239(6) 0.0011(5) -0.0011(5) -0.0016(6)
O9 0.0180(6) 0.0219(5) 0.0183(6) -0.0011(5) 0.0055(5) 0.0039(5)
O10 0.0335(7) 0.0197(6) 0.0281(6) 0.0026(5) 0.0116(6) 0.0069(5)
O11 0.0320(7) 0.0343(7) 0.0263(6) -0.0002(6) 0.0186(6) -0.0047(6)
O12 0.0272(6) 0.0196(6) 0.0196(6) 0.0043(5) 0.0129(5) 0.0036(5)
Pd1 0.01615(7) 0.01443(7) 0.01398(7) -0.00212(4) 0.00591(5) -0.00176(4)
Pd2 0.01580(7) 0.01446(7) 0.01336(7) 0.00110(4) 0.00559(5) 0.00127(4)

loop_
_atom_type_symbol
_atom_type_description
_atom_type_scat_dispersion_real
_atom_type_scat_dispersion_imag
_atom_type_scat_source
C C 0.0033 0.0016 'International Tables Vol C Tables 4.2.6.8 and 6.1.1.4'
H H 0.0000 0.0000 'International Tables Vol C Tables 4.2.6.8 and 6.1.1.4'
N N 0.0061 0.0033 'International Tables Vol C Tables 4.2.6.8 and 6.1.1.4'
O O 0.0106 0.0060 'International Tables Vol C Tables 4.2.6.8 and 6.1.1.4'
Pd Pd -0.9988 1.0072 'International Tables Vol C Tables 4.2.6.8 and 6.1.1.4'

loop_
_geom_angle_atom_site_label_1
_geom_angle_atom_site_label_2
_geom_angle_atom_site_label_3
_geom_angle
_geom_angle_publ_flag
N1 C1 C2 107.53(14) ?
N1 C1 H2A 110.2 ?
C2 C1 H2A 110.2 ?
N1 C1 H2B 110.2 ?
C2 C1 H2B 110.2 ?
H2A C1 H2B 108.5 ?
N2 C2 C1 108.04(14) ?
N2 C2 H3A 110.1 ?
C1 C2 H3A 110.1 ?
N2 C2 H3B 110.1 ?
C1 C2 H3B 110.1 ?
H3A C2 H3B 108.4 ?
N5 C3 C4 106.87(13) ?
N5 C3 H6A 110.3 ?
C4 C3 H6A 110.3 ?
N5 C3 H6B 110.3 ?
C4 C3 H6B 110.3 ?
H6A C3 H6B 108.6 ?
N6 C4 C3 107.43(13) ?
N6 C4 H7A 110.2 ?
C3 C4 H7A 110.2 ?
N6 C4 H7B 110.2 ?
C3 C4 H7B 110.2 ?
H7A C4 H7B 108.5 ?
C1 N1 Pd1 107.22(11) ?
C1 N1 H1 108.2(14) ?
Pd1 N1 H1 115.3(14) ?
C1 N1 H2 108.2(14) ?
Pd1 N1 H2 108.1(14) ?
H1 N1 H2 110(2) ?
C2 N2 Pd1 110.66(10) ?
C2 N2 H3 108.3(14) ?
Pd1 N2 H3 108.4(14) ?
C2 N2 H4 108.0(14) ?
Pd1 N2 H4 111.1(14) ?
H3 N2 H4 110(2) ?
O1 N3 O2 123.85(15) ?
O1 N3 O3 120.34(14) ?
O2 N3 O3 115.81(14) ?
O5 N4 O6 124.46(15) ?
O5 N4 O4 119.51(14) ?
O6 N4 O4 116.04(13) ?
C3 N5 Pd2 107.40(11) ?
C3 N5 H5 109.1(14) ?
Pd2 N5 H5 113.7(14) ?
C3 N5 H6 109.7(14) ?
Pd2 N5 H6 109.3(14) ?
H5 N5 H6 108(2) ?
C4 N6 Pd2 110.58(10) ?
C4 N6 H7 107.4(14) ?
Pd2 N6 H7 110.6(14) ?
C4 N6 H8 104.2(14) ?
Pd2 N6 H8 116.6(14) ?
H7 N6 H8 106.9(19) ?
O8 N7 O7 123.94(15) ?
O8 N7 O9 117.45(14) ?
O7 N7 O9 118.61(14) ?
O10 N8 O11 123.87(15) ?
O10 N8 O12 120.38(14) ?
O11 N8 O12 115.74(13) ?
N3 O3 Pd1 122.12(10) ?
N4 O4 Pd1 116.72(9) ?
N7 O9 Pd2 115.43(9) ?
N8 O12 Pd2 120.26(10) ?
N1 Pd1 N2 83.84(6) yes
N1 Pd1 O3 172.80(6) yes
N2 Pd1 O3 94.62(5) yes
N1 Pd1 O4 90.81(5) yes
N2 Pd1 O4 173.19(5) yes
O3 Pd1 O4 90.16(5) yes
N5 Pd2 N6 83.82(6) yes
N5 Pd2 O12 95.14(5) yes
N6 Pd2 O12 173.68(5) yes
N5 Pd2 O9 173.01(5) yes
N6 Pd2 O9 91.35(5) yes
O12 Pd2 O9 89.11(5) yes

loop_
_geom_bond_atom_site_label_1
_geom_bond_atom_site_label_2
_geom_bond_distance
_geom_bond_publ_flag
C1 N1 1.482(2) ?
C1 C2 1.505(2) ?
C1 H2A 0.9900 ?
C1 H2B 0.9900 ?
C2 N2 1.486(2) ?
C2 H3A 0.9900 ?
C2 H3B 0.9900 ?
C3 N5 1.489(2) ?
C3 C4 1.504(2) ?
C3 H6A 0.9900 ?
C3 H6B 0.9900 ?
C4 N6 1.493(2) ?
C4 H7A 0.9900 ?
C4 H7B 0.9900 ?
N1 Pd1 2.0032(14) yes
N1 H1 0.882(15) ?
N1 H2 0.863(15) ?
N2 Pd1 2.0231(14) yes
N2 H3 0.897(15) ?
N2 H4 0.886(15) ?
N3 O1 1.2279(19) ?
N3 O2 1.2319(19) ?
N3 O3 1.2914(19) ?
N4 O5 1.2230(18) ?
N4 O6 1.2289(19) ?
N4 O4 1.3185(17) ?
N5 Pd2 2.0102(15) yes
N5 H5 0.873(15) ?
N5 H6 0.875(15) ?
N6 Pd2 2.0150(14) yes
N6 H7 0.880(15) ?
N6 H8 0.881(15) ?
N7 O8 1.2189(19) ?
N7 O7 1.2341(19) ?
N7 O9 1.3126(18) ?
N8 O10 1.2248(18) ?
N8 O11 1.2422(19) ?
N8 O12 1.2935(18) ?
O3 Pd1 2.0326(12) yes
O4 Pd1 2.0492(11) yes
O9 Pd2 2.0465(12) yes
O12 Pd2 2.0426(11) yes

loop_
_geom_hbond_atom_site_label_D
_geom_hbond_atom_site_label_H
_geom_hbond_atom_site_label_A
_geom_hbond_site_symmetry_A
_geom_hbond_distance_DH
_geom_hbond_distance_HA
_geom_hbond_distance_DA
_geom_hbond_angle_DHA
N2 H3 O7 . 0.897(15) 2.225(19) 2.9167(19) 133.6(19)
N2 H3 O11 4_575 0.897(15) 2.45(2) 3.0911(19) 128.7(18)
N2 H4 O1 . 0.886(15) 2.49(2) 3.009(2) 117.7(16)
N2 H4 O9 1_545 0.886(15) 2.576(17) 3.415(2) 158.3(19)
N5 H6 O4 . 0.875(15) 2.446(16) 3.2837(19) 160.3(19)
N5 H6 O4 . 0.875(15) 2.446(16) 3.2837(19) 160.3(19)
N1 H2 O11 1_545 0.863(15) 2.353(16) 3.199(2) 166.6(18)
N1 H2 O12 1_545 0.863(15) 2.463(19) 3.1177(19) 133.1(18)
N1 H1 O9 4_576 0.882(15) 2.235(17) 3.0642(18) 156.6(19)
N6 H7 O3 . 0.880(15) 2.39(2) 2.9550(18) 122.3(17)
N6 H7 O10 4_575 0.880(15) 2.496(19) 3.1324(19) 129.8(17)
N6 H7 O2 . 0.880(15) 2.580(17) 3.363(2) 148.8(17)
N6 H8 O4 4_575 0.881(15) 2.378(18) 3.1695(18) 149.5(19)
N6 H8 O6 4_575 0.881(15) 2.398(18) 3.1628(19) 145.4(19)

loop_
_geom_torsion_atom_site_label_1
_geom_torsion_atom_site_label_2
_geom_torsion_atom_site_label_3
_geom_torsion_atom_site_label_4
_geom_torsion
N1 C1 C2 N2 -49.86(18)
N5 C3 C4 N6 51.84(17)
C2 C1 N1 Pd1 47.81(15)
C1 C2 N2 Pd1 28.20(17)
C4 C3 N5 Pd2 -47.52(14)
C3 C4 N6 Pd2 -31.80(15)
O1 N3 O3 Pd1 -6.0(2)
O2 N3 O3 Pd1 173.27(11)
O5 N4 O4 Pd1 14.64(18)
O6 N4 O4 Pd1 -165.53(11)
O8 N7 O9 Pd2 -173.58(11)
O7 N7 O9 Pd2 7.03(17)
O10 N8 O12 Pd2 -3.5(2)
O11 N8 O12 Pd2 175.60(11)
C1 N1 Pd1 N2 -25.52(11)
C1 N1 Pd1 O4 150.26(11)
C2 N2 Pd1 N1 -1.67(12)
C2 N2 Pd1 O3 -174.61(11)
N3 O3 Pd1 N2 -51.27(13)
N3 O3 Pd1 O4 133.58(12)
N4 O4 Pd1 N1 110.37(11)
N4 O4 Pd1 O3 -76.76(11)
C3 N5 Pd2 N6 23.81(10)
C3 N5 Pd2 O12 -149.92(10)
C4 N6 Pd2 N5 4.60(10)
C4 N6 Pd2 O9 179.53(10)
N8 O12 Pd2 N5 -58.45(12)
N8 O12 Pd2 O9 127.11(12)
N7 O9 Pd2 N6 109.89(11)
N7 O9 Pd2 O12 -76.42(10)
